data_2211654
loop_
_publ_author_name
'Di-Mei Chen'
'Xin-Ju Ma'
'Bing Tu'
'Wen-Jie Feng'
'Zhi-Min Jin'

_publ_section_title
;Redetermination of
 dichloro(<i>N</i>,<i>N</i>,<i>N</i>',<i>N</i>'-tetramethylethylenediamine)zinc(II)
;
_journal_coeditor_code WM2065
_journal_issue 12
_journal_name_full 'Acta Crystallographica Section E'
_journal_page_first m3174
_journal_page_last m3175
_journal_paper_doi 10.1107/S1600536806045016
_journal_volume 62
_journal_year 2006
_chemical_formula_iupac '[Zn Cl2 (C6 H16 N2)]'
_chemical_formula_moiety 'C6 H16 Cl2 N2 Zn'
_chemical_formula_sum 'C6 H16 Cl2 N2 Zn'
_chemical_formula_weight 252.50
_chemical_name_systematic
;
dichloro(N,N,N',N'-tetramethylethylenediamine)zinc(II)
;
_space_group_IT_number 14
_symmetry_cell_setting monoclinic
_symmetry_space_group_name_Hall '-P 2ybc'
_symmetry_space_group_name_H-M 'P 1 21/c 1'
_atom_sites_solution_hydrogens geom
_atom_sites_solution_primary direct
_atom_sites_solution_secondary difmap
_audit_creation_method SHELXL-97
_cell_angle_alpha 90.00
_cell_angle_beta 103.8730(10)
_cell_angle_gamma 90.00
_cell_formula_units_Z 4
_cell_length_a 7.6017(2)
_cell_length_b 13.2521(4)
_cell_length_c 11.3396(3)
_cell_measurement_reflns_used 9133
_cell_measurement_temperature 273(2)
_cell_measurement_theta_max 23.9
_cell_measurement_theta_min 1.65
_cell_volume 1109.01(5)
_computing_cell_refinement PROCESS-AUTO
_computing_data_collection 'PROCESS-AUTO (Rigaku, 1998)'
_computing_data_reduction 'CrystalStructure (Rigaku/MSC, 2004)'
_computing_molecular_graphics 'SHELXTL (Bruker, 1998)'
_computing_publication_material SHELXTL
_computing_structure_refinement 'SHELXL97 (Sheldrick, 1997)'
_computing_structure_solution 'SHELXS97 (Sheldrick, 1997)'
_diffrn_ambient_temperature 293(2)
_diffrn_measured_fraction_theta_full 0.996
_diffrn_measured_fraction_theta_max 0.996
_diffrn_measurement_device_type 'Siemens P4'
_diffrn_measurement_method \w
_diffrn_radiation_monochromator graphite
_diffrn_radiation_source 'fine-focus sealed tube'
_diffrn_radiation_type MoK\a
_diffrn_radiation_wavelength 0.71073
_diffrn_reflns_av_R_equivalents 0.0306
_diffrn_reflns_av_sigmaI/netI 0.0257
_diffrn_reflns_limit_h_max 9
_diffrn_reflns_limit_h_min -9
_diffrn_reflns_limit_k_max 17
_diffrn_reflns_limit_k_min -17
_diffrn_reflns_limit_l_max 14
_diffrn_reflns_limit_l_min -14
_diffrn_reflns_number 10612
_diffrn_reflns_theta_full 27.48
_diffrn_reflns_theta_max 27.48
_diffrn_reflns_theta_min 3.07
_diffrn_standards_decay_% 1.61
_diffrn_standards_interval_count 97
_diffrn_standards_number 3
_exptl_absorpt_coefficient_mu 2.645
_exptl_absorpt_correction_T_max 0.3959
_exptl_absorpt_correction_T_min 0.3514
_exptl_absorpt_correction_type multi-scan
_exptl_absorpt_process_details '(SHELXTL; Bruker, 1998)'
_exptl_crystal_colour colourless
_exptl_crystal_density_diffrn 1.512
_exptl_crystal_density_method 'not measured'
_exptl_crystal_description block
_exptl_crystal_F_000 520
_exptl_crystal_size_max 0.50
_exptl_crystal_size_mid 0.45
_exptl_crystal_size_min 0.43
_refine_diff_density_max 0.559
_refine_diff_density_min -0.606
_refine_ls_extinction_coef 0.0239(13)
_refine_ls_extinction_expression Fc^*^=kFc[1+0.001xFc^2^\l^3^/sin(2\q)]^-1/4^
_refine_ls_extinction_method SHELXL97
_refine_ls_goodness_of_fit_ref 1.002
_refine_ls_hydrogen_treatment constr
_refine_ls_matrix_type full
_refine_ls_number_parameters 105
_refine_ls_number_reflns 2549
_refine_ls_number_restraints 0
_refine_ls_restrained_S_all 1.002
_refine_ls_R_factor_all 0.0266
_refine_ls_R_factor_gt 0.0254
_refine_ls_shift/su_max 0.001
_refine_ls_shift/su_mean 0.000
_refine_ls_structure_factor_coef Fsqd
_refine_ls_weighting_details 'w=1/[\s^2^(Fo^2^)+(0.0366P)^2^+0.6052P] where P=(Fo^2^+2Fc^2^)/3'
_refine_ls_weighting_scheme calc
_refine_ls_wR_factor_gt 0.0644
_refine_ls_wR_factor_ref 0.0650
_reflns_number_gt 2424
_reflns_number_total 2549
_reflns_threshold_expression I>2\s(I)
_cod_data_source_file wm2065.cif
_cod_data_source_block I
_cod_original_sg_symbol_H-M 'P 21/c'
_cod_database_code 2211654
_cod_database_fobs_code 2211654

loop_
_symmetry_equiv_pos_as_xyz
'x, y, z'
'-x, y+1/2, -z+1/2'
'-x, -y, -z'
'x, -y-1/2, z-1/2'

loop_
_atom_site_type_symbol
_atom_site_label
_atom_site_fract_x
_atom_site_fract_y
_atom_site_fract_z
_atom_site_U_iso_or_equiv
_atom_site_adp_type
_atom_site_calc_flag
_atom_site_refinement_flags
_atom_site_occupancy
Zn Zn 0.67681(2) 0.559738(13) 0.278496(15) 0.02018(9) Uani d . 1
Cl Cl1 0.78894(6) 0.55628(3) 0.11570(4) 0.03210(12) Uani d . 1
Cl Cl2 0.70128(7) 0.42342(3) 0.39467(4) 0.03292(12) Uani d . 1
N N1 0.75354(18) 0.68943(10) 0.38423(11) 0.0208(3) Uani d . 1
N N2 0.41275(19) 0.61623(10) 0.23558(12) 0.0224(3) Uani d . 1
C C3 0.5970(2) 0.75815(12) 0.34032(13) 0.0227(3) Uani d . 1
H H3A 0.6058 0.7892 0.2626 0.027 Uiso calc R 1
H H3B 0.6003 0.8129 0.4002 0.027 Uiso calc R 1
C C4 0.4190(2) 0.70139(12) 0.32198(14) 0.0243(3) Uani d . 1
H H4A 0.4053 0.6750 0.4010 0.029 Uiso calc R 1
H H4B 0.3170 0.7481 0.2900 0.029 Uiso calc R 1
C C2 0.7761(3) 0.66690(14) 0.51539(14) 0.0286(4) Uani d . 1
H H2A 0.7975 0.7298 0.5620 0.034 Uiso calc R 1
H H2B 0.8797 0.6216 0.5429 0.034 Uiso calc R 1
H H2C 0.6661 0.6344 0.5277 0.034 Uiso calc R 1
C C1 0.9216(2) 0.73809(14) 0.36816(15) 0.0292(4) Uani d . 1
H H1A 0.9128 0.7488 0.2814 0.035 Uiso calc R 1
H H1B 1.0255 0.6945 0.4020 0.035 Uiso calc R 1
H H1C 0.9377 0.8032 0.4104 0.035 Uiso calc R 1
C C6 0.3598(3) 0.65347(14) 0.10847(15) 0.0315(4) Uani d . 1
H H6A 0.3620 0.5974 0.0525 0.038 Uiso calc R 1
H H6B 0.4451 0.7058 0.0967 0.038 Uiso calc R 1
H H6C 0.2373 0.6819 0.0923 0.038 Uiso calc R 1
C C5 0.2779(3) 0.54067(15) 0.2533(2) 0.0371(4) Uani d . 1
H H5A 0.1585 0.5727 0.2403 0.045 Uiso calc R 1
H H5B 0.3135 0.5139 0.3361 0.045 Uiso calc R 1
H H5C 0.2723 0.4854 0.1950 0.045 Uiso calc R 1

loop_
_atom_site_aniso_label
_atom_site_aniso_U_11
_atom_site_aniso_U_22
_atom_site_aniso_U_33
_atom_site_aniso_U_12
_atom_site_aniso_U_13
_atom_site_aniso_U_23
Zn 0.02197(13) 0.01848(12) 0.01814(12) 0.00160(6) 0.00098(8) -0.00077(6)
Cl1 0.0317(2) 0.0419(3) 0.0227(2) 0.00031(16) 0.00658(17) -0.00768(15)
Cl2 0.0398(3) 0.0209(2) 0.0339(2) 0.00202(16) 0.00057(18) 0.00656(15)
N1 0.0243(7) 0.0222(6) 0.0144(6) -0.0008(5) 0.0014(5) -0.0002(5)
N2 0.0216(7) 0.0206(6) 0.0221(6) 0.0005(5) -0.0003(5) 0.0000(5)
C3 0.0289(9) 0.0193(7) 0.0181(7) 0.0019(6) 0.0021(6) 0.0000(5)
C4 0.0259(8) 0.0245(8) 0.0221(7) 0.0033(6) 0.0048(6) -0.0009(6)
C2 0.0378(10) 0.0309(9) 0.0143(7) 0.0029(7) 0.0006(6) 0.0013(6)
C1 0.0264(9) 0.0329(9) 0.0257(8) -0.0079(7) 0.0014(6) -0.0026(6)
C6 0.0364(10) 0.0308(9) 0.0209(8) 0.0067(7) -0.0057(7) -0.0011(6)
C5 0.0262(9) 0.0292(9) 0.0537(12) -0.0049(7) 0.0052(8) 0.0005(8)

loop_
_atom_type_symbol
_atom_type_description
_atom_type_scat_dispersion_real
_atom_type_scat_dispersion_imag
_atom_type_scat_source
C C 0.0033 0.0016 'International Tables Vol C Tables 4.2.6.8 and 6.1.1.4'
H H 0.0000 0.0000 'International Tables Vol C Tables 4.2.6.8 and 6.1.1.4'
N N 0.0061 0.0033 'International Tables Vol C Tables 4.2.6.8 and 6.1.1.4'
Cl Cl 0.1484 0.1585 'International Tables Vol C Tables 4.2.6.8 and 6.1.1.4'
Zn Zn 0.2839 1.4301 'International Tables Vol C Tables 4.2.6.8 and 6.1.1.4'

loop_
_geom_angle_atom_site_label_1
_geom_angle_atom_site_label_2
_geom_angle_atom_site_label_3
_geom_angle
_geom_angle_publ_flag
N2 Zn N1 87.68(5) y
N2 Zn Cl1 110.75(4) y
N1 Zn Cl1 112.60(4) y
N2 Zn Cl2 111.70(4) y
N1 Zn Cl2 110.85(4) y
Cl1 Zn Cl2 119.001(19) y
C1 N1 C2 108.34(13) ?
C1 N1 C3 109.70(13) ?
C2 N1 C3 110.45(13) ?
C1 N1 Zn 114.61(10) yes
C2 N1 Zn 110.92(10) yes
C3 N1 Zn 102.71(9) yes
C5 N2 C6 108.71(14) ?
C5 N2 C4 109.72(14) ?
C6 N2 C4 110.21(13) ?
C5 N2 Zn 112.59(11) yes
C6 N2 Zn 111.54(11) yes
C4 N2 Zn 103.99(10) yes
N1 C3 C4 110.99(13) ?
N1 C3 H3A 109.4 ?
C4 C3 H3A 109.4 ?
N1 C3 H3B 109.4 ?
C4 C3 H3B 109.4 ?
H3A C3 H3B 108.0 ?
N2 C4 C3 110.64(13) ?
N2 C4 H4A 109.5 ?
C3 C4 H4A 109.5 ?
N2 C4 H4B 109.5 ?
C3 C4 H4B 109.5 ?
H4A C4 H4B 108.1 ?
N1 C2 H2A 109.5 ?
N1 C2 H2B 109.5 ?
H2A C2 H2B 109.5 ?
N1 C2 H2C 109.5 ?
H2A C2 H2C 109.5 ?
H2B C2 H2C 109.5 ?
N1 C1 H1A 109.5 ?
N1 C1 H1B 109.5 ?
H1A C1 H1B 109.5 ?
N1 C1 H1C 109.5 ?
H1A C1 H1C 109.5 ?
H1B C1 H1C 109.5 ?
N2 C6 H6A 109.5 ?
N2 C6 H6B 109.5 ?
H6A C6 H6B 109.5 ?
N2 C6 H6C 109.5 ?
H6A C6 H6C 109.5 ?
H6B C6 H6C 109.5 ?
N2 C5 H5A 109.5 ?
N2 C5 H5B 109.5 ?
H5A C5 H5B 109.5 ?
N2 C5 H5C 109.5 ?
H5A C5 H5C 109.5 ?
H5B C5 H5C 109.5 ?

loop_
_geom_bond_atom_site_label_1
_geom_bond_atom_site_label_2
_geom_bond_distance
_geom_bond_publ_flag
Zn N2 2.0876(14) yes
Zn N1 2.0968(13) yes
Zn Cl1 2.2116(5) yes
Zn Cl2 2.2173(4) yes
N1 C1 1.481(2) yes
N1 C2 1.4861(19) yes
N1 C3 1.487(2) yes
N2 C5 1.481(2) yes
N2 C6 1.485(2) yes
N2 C4 1.488(2) yes
C3 C4 1.518(2) ?
C3 H3A 0.9900 ?
C3 H3B 0.9900 ?
C4 H4A 0.9900 ?
C4 H4B 0.9900 ?
C2 H2A 0.9800 ?
C2 H2B 0.9800 ?
C2 H2C 0.9800 ?
C1 H1A 0.9800 ?
C1 H1B 0.9800 ?
C1 H1C 0.9800 ?
C6 H6A 0.9800 ?
C6 H6B 0.9800 ?
C6 H6C 0.9800 ?
C5 H5A 0.9800 ?
C5 H5B 0.9800 ?
C5 H5C 0.9800 ?

loop_
_geom_hbond_atom_site_label_D
_geom_hbond_atom_site_label_H
_geom_hbond_atom_site_label_A
_geom_hbond_site_symmetry_A
_geom_hbond_distance_DH
_geom_hbond_distance_HA
_geom_hbond_distance_DA
_geom_hbond_angle_DHA
_geom_hbond_publ_flag
C5 H5A Cl1 1_455 0.98 2.83 3.676(2) 144 yes
C6 H6A Cl1 3_665 0.98 2.84 3.7534(18) 156 yes

loop_
_geom_torsion_atom_site_label_1
_geom_torsion_atom_site_label_2
_geom_torsion_atom_site_label_3
_geom_torsion_atom_site_label_4
_geom_torsion
N2 Zn N1 C1 -134.94(11)
Cl1 Zn N1 C1 -23.40(12)
Cl2 Zn N1 C1 112.69(10)
N2 Zn N1 C2 101.98(11)
Cl1 Zn N1 C2 -146.47(10)
Cl2 Zn N1 C2 -10.38(12)
N2 Zn N1 C3 -16.03(9)
Cl1 Zn N1 C3 95.51(9)
Cl2 Zn N1 C3 -128.40(8)
N1 Zn N2 C5 -130.51(13)
Cl1 Zn N2 C5 116.17(12)
Cl2 Zn N2 C5 -18.96(13)
N1 Zn N2 C6 106.96(11)
Cl1 Zn N2 C6 -6.36(11)
Cl2 Zn N2 C6 -141.50(10)
N1 Zn N2 C4 -11.80(10)
Cl1 Zn N2 C4 -125.12(9)
Cl2 Zn N2 C4 99.74(9)
C1 N1 C3 C4 164.01(13)
C2 N1 C3 C4 -76.63(16)
Zn N1 C3 C4 41.72(13)
C5 N2 C4 C3 158.71(14)
C6 N2 C4 C3 -81.61(16)
Zn N2 C4 C3 38.06(14)
N1 C3 C4 N2 -57.15(16)
